data_1562260
loop_
_publ_author_name
'Chen, Mao-Long'
'Shi, Yan-Ru'
'Yang, Yu-Chen'
'Zhou, Zhao-Hui'

_publ_section_title
;
 Acidic 1,3-propanediaminetetraacetato lanthanides with luminescent and
 catalytic ester hydrolysis properties
;
_journal_name_full 'Journal of Solid State Chemistry'
_journal_page_first 265
_journal_page_last 273
_journal_paper_doi 10.1016/j.jssc.2014.07.037
_journal_volume 219
_journal_year 2014
_chemical_absolute_configuration ad
_chemical_formula_moiety 'C11 H15 Ce N2 O8, H2 O'
_chemical_formula_sum 'C11 H17 Ce N2 O9'
_chemical_formula_weight 461.39
_space_group_crystal_system orthorhombic
_space_group_IT_number 33
_space_group_name_Hall 'P -2n 2a'
_space_group_name_H-M_alt 'P 21 c n'
_atom_sites_solution_hydrogens geom
_atom_sites_solution_primary direct
_atom_sites_solution_secondary difmap
_cell_angle_alpha 90.00
_cell_angle_beta 90.00
_cell_angle_gamma 90.00
_cell_formula_units_Z 4
_cell_length_a 8.0126(4)
_cell_length_b 9.9537(5)
_cell_length_c 18.2413(9)
_cell_measurement_temperature 173(2)
_cell_volume 1454.84(13)
_computing_molecular_graphics
;
O. V. Dolomanov, L. J. Bourhis, R. J. Gildea, J. A. K. Howard and H. Puschmann,
OLEX2: a complete structure solution, refinement and analysis program.
J. Appl. Cryst. (2009). 42, 339-341.
;
_computing_publication_material
;
O. V. Dolomanov, L. J. Bourhis, R. J. Gildea, J. A. K. Howard and H. Puschmann,
OLEX2: a complete structure solution, refinement and analysis program.
J. Appl. Cryst. (2009). 42, 339-341.
;
_computing_structure_refinement
;
XL, G.M. Sheldrick, Acta Cryst.
(2008). A64, 112-122
;
_computing_structure_solution 'SHELXS-97 (Sheldrick, 1990)'
_diffrn_ambient_temperature 173.15
_diffrn_measured_fraction_theta_full 0.986
_diffrn_measured_fraction_theta_max 0.986
_diffrn_radiation_monochromator graphite
_diffrn_radiation_type 'MO K\a'
_diffrn_radiation_wavelength 0.71073
_diffrn_reflns_av_R_equivalents 0.0495
_diffrn_reflns_av_unetI/netI 0.0518
_diffrn_reflns_limit_h_max 10
_diffrn_reflns_limit_h_min -9
_diffrn_reflns_limit_k_max 11
_diffrn_reflns_limit_k_min -12
_diffrn_reflns_limit_l_max 18
_diffrn_reflns_limit_l_min -22
_diffrn_reflns_number 9052
_diffrn_reflns_theta_full 26.48
_diffrn_reflns_theta_max 26.48
_diffrn_reflns_theta_min 3.03
_diffrn_source 'fine-focus sealed tube'
_diffrn_source_current n/a
_diffrn_source_voltage n/a
_exptl_absorpt_coefficient_mu 3.181
_exptl_absorpt_correction_T_max 0.8572
_exptl_absorpt_correction_T_min 0.4487
_exptl_absorpt_correction_type multi-scan
_exptl_absorpt_process_details
;
CrysAlisPro, Agilent Technologies,
Version 1.171.36.24 (release 03-12-2012 CrysAlis171 .NET)
(compiled Dec  3 2012,18:21:49)
Empirical absorption correction using spherical harmonics,
 implemented in SCALE3 ABSPACK scaling algorithm.
;
_exptl_crystal_density_diffrn 2.106
_exptl_crystal_density_method 'not measured'
_exptl_crystal_F_000 908
_exptl_crystal_size_max 0.30
_exptl_crystal_size_mid 0.15
_exptl_crystal_size_min 0.05
_refine_diff_density_max 0.627
_refine_diff_density_min -0.657
_refine_diff_density_rms 0.113
_refine_ls_abs_structure_details 'Flack H D (1983), Acta Cryst. A39, 876-881'
_refine_ls_abs_structure_Flack 0.00(2)
_refine_ls_extinction_method none
_refine_ls_goodness_of_fit_ref 1.035
_refine_ls_hydrogen_treatment mixed
_refine_ls_matrix_type full
_refine_ls_number_parameters 211
_refine_ls_number_reflns 2679
_refine_ls_number_restraints 1
_refine_ls_restrained_S_all 1.035
_refine_ls_R_factor_all 0.0404
_refine_ls_R_factor_gt 0.0313
_refine_ls_shift/su_max 0.001
_refine_ls_shift/su_mean 0.000
_refine_ls_structure_factor_coef Fsqd
_refine_ls_weighting_details 'calc w=1/[\s^2^(Fo^2^)+(0.0095P)^2^+0.7892P] where P=(Fo^2^+2Fc^2^)/3'
_refine_ls_weighting_scheme calc
_refine_ls_wR_factor_gt 0.0525
_refine_ls_wR_factor_ref 0.0560
_reflns_number_gt 2298
_reflns_number_total 2679
_reflns_threshold_expression >2sigma(I)
_cod_data_source_file JSSC-2014-219-265.cif
_cod_data_source_block 16
_cod_database_code 1562260

loop_
_space_group_symop_id
_space_group_symop_operation_xyz
1 'x, y, z'
2 'x+1/2, -y, -z'
3 'x, -y+1/2, z+1/2'
4 'x+1/2, y+1/2, -z+1/2'

loop_
_atom_site_label
_atom_site_type_symbol
_atom_site_fract_x
_atom_site_fract_y
_atom_site_fract_z
_atom_site_U_iso_or_equiv
_atom_site_adp_type
_atom_site_occupancy
_atom_site_symmetry_multiplicity
_atom_site_calc_flag
_atom_site_refinement_flags
_atom_site_disorder_assembly
_atom_site_disorder_group
O3 O -0.6578(6) 0.3631(4) -1.0183(2) 0.0127(11) Uani 1 1 d . . .
O1 O -0.1822(7) 0.3728(4) -1.0012(3) 0.0133(9) Uani 1 1 d . . .
O5 O -0.3073(5) -0.4672(4) -0.8385(2) 0.0160(9) Uani 1 1 d . . .
N1 N -0.4255(9) 0.2229(3) -0.9491(2) 0.0084(8) Uani 1 1 d . . .
O7 O -0.1421(5) -0.0596(4) -0.6358(2) 0.0125(9) Uani 1 1 d . . .
O6 O -0.1968(5) -0.3971(4) -0.7323(2) 0.0226(11) Uani 1 1 d . . .
O8 O -0.4053(8) -0.0225(4) -0.5963(2) 0.0187(13) Uani 1 1 d . . .
O2 O -0.1351(5) 0.2502(4) -1.1012(2) 0.0190(10) Uani 1 1 d . . .
O1W O -0.3605(5) 0.3298(5) -0.7146(3) 0.0285(12) Uani 1 1 d G . .
H1WA H -0.4529 0.3129 -0.6937 0.043 Uiso 1 1 d G . .
H1WB H -0.3181 0.4005 -0.6962 0.043 Uiso 1 1 d G . .
O4 O -0.8647(5) 0.2245(4) -0.9941(3) 0.0210(10) Uani 1 1 d . . .
N2 N -0.2327(6) -0.1293(4) -0.7696(3) 0.0094(10) Uani 1 1 d . . .
H2 H -0.1350 -0.1516 -0.7449 0.011 Uiso 1 1 calc R . .
C11 C -0.2030(7) 0.0054(5) -0.8057(3) 0.0154(13) Uani 1 1 d . . .
H11A H -0.2061 0.0766 -0.7679 0.018 Uiso 1 1 calc R . .
H11B H -0.0904 0.0059 -0.8280 0.018 Uiso 1 1 calc R . .
C10 C -0.3304(7) 0.0369(5) -0.8641(3) 0.0148(14) Uani 1 1 d . . .
H10A H -0.4435 0.0151 -0.8457 0.018 Uiso 1 1 calc R . .
H10B H -0.3087 -0.0188 -0.9080 0.018 Uiso 1 1 calc R . .
C1 C -0.3508(7) 0.1793(5) -1.0190(3) 0.0102(13) Uani 1 1 d . . .
H1A H -0.4386 0.1767 -1.0572 0.012 Uiso 1 1 calc R . .
H1B H -0.3062 0.0871 -1.0133 0.012 Uiso 1 1 calc R . .
C8 C -0.2996(7) -0.0605(6) -0.6429(3) 0.0115(13) Uani 1 1 d . . .
C4 C -0.7163(7) 0.2567(5) -0.9887(3) 0.0124(13) Uani 1 1 d . . .
C3 C -0.5977(6) 0.1720(5) -0.9432(3) 0.0101(13) Uani 1 1 d . . .
H3A H -0.6333 0.1738 -0.8912 0.012 Uiso 1 1 calc R . .
H3B H -0.6017 0.0776 -0.9603 0.012 Uiso 1 1 calc R . .
C9 C -0.3222(7) 0.1853(5) -0.8847(3) 0.0112(13) Uani 1 1 d . . .
H9A H -0.3587 0.2394 -0.8420 0.013 Uiso 1 1 calc R . .
H9B H -0.2045 0.2091 -0.8951 0.013 Uiso 1 1 calc R . .
C5 C -0.2622(7) -0.2368(5) -0.8255(3) 0.0100(13) Uani 1 1 d . . .
H5A H -0.1775 -0.2283 -0.8647 0.012 Uiso 1 1 calc R . .
H5B H -0.3732 -0.2226 -0.8480 0.012 Uiso 1 1 calc R . .
C2 C -0.2127(7) 0.2709(6) -1.0437(3) 0.0134(13) Uani 1 1 d . . .
C7 C -0.3679(7) -0.1195(6) -0.7132(3) 0.0105(13) Uani 1 1 d . . .
H7A H -0.4141 -0.2100 -0.7034 0.013 Uiso 1 1 calc R . .
H7B H -0.4593 -0.0620 -0.7319 0.013 Uiso 1 1 calc R . .
C6 C -0.2548(7) -0.3787(6) -0.7944(3) 0.0139(14) Uani 1 1 d . . .
Ce1 Ce -0.43137(9) 0.50614(3) -0.959235(13) 0.00887(8) Uani 1 1 d . . .

loop_
_atom_site_aniso_label
_atom_site_aniso_U_11
_atom_site_aniso_U_22
_atom_site_aniso_U_33
_atom_site_aniso_U_23
_atom_site_aniso_U_13
_atom_site_aniso_U_12
O3 0.011(2) 0.014(2) 0.013(3) 0.0010(19) -0.0012(19) 0.000(2)
O1 0.015(2) 0.010(2) 0.015(2) -0.002(2) 0.0003(16) 0.002(2)
O5 0.019(2) 0.011(2) 0.018(3) -0.0006(18) -0.0008(18) -0.0052(18)
N1 0.010(2) 0.0100(18) 0.005(2) 0.0028(15) -0.002(3) 0.001(4)
O7 0.011(2) 0.017(2) 0.010(2) 0.0003(17) -0.0027(17) 0.0006(18)
O6 0.038(3) 0.019(2) 0.011(3) 0.0042(19) -0.012(2) 0.003(2)
O8 0.016(4) 0.027(2) 0.013(2) -0.0025(17) 0.000(2) 0.001(2)
O2 0.017(2) 0.026(2) 0.014(2) 0.0020(19) 0.0093(19) 0.001(2)
O1W 0.026(3) 0.026(3) 0.033(3) 0.000(2) 0.005(2) -0.012(2)
O4 0.008(2) 0.023(2) 0.033(3) 0.001(2) -0.0043(18) 0.0010(18)
N2 0.010(2) 0.011(2) 0.007(3) -0.003(2) 0.0010(19) -0.001(2)
C11 0.023(3) 0.008(3) 0.015(4) 0.008(2) 0.002(3) -0.001(3)
C10 0.021(3) 0.008(3) 0.015(4) 0.003(2) 0.000(3) -0.003(2)
C1 0.013(3) 0.007(3) 0.011(4) 0.000(2) -0.001(2) 0.001(2)
C8 0.020(3) 0.010(3) 0.004(3) 0.001(2) -0.003(2) -0.001(3)
C4 0.013(4) 0.013(3) 0.011(4) -0.005(2) 0.000(3) 0.003(2)
C3 0.012(3) 0.009(3) 0.010(3) 0.001(2) 0.005(2) 0.002(2)
C9 0.014(3) 0.012(3) 0.008(4) 0.003(2) -0.004(3) -0.001(2)
C5 0.011(3) 0.010(3) 0.009(3) -0.002(2) -0.001(2) -0.006(2)
C2 0.009(3) 0.010(3) 0.021(4) 0.003(3) -0.003(3) 0.006(2)
C7 0.010(3) 0.015(3) 0.007(3) -0.007(3) -0.001(2) -0.001(2)
C6 0.010(3) 0.010(3) 0.022(4) 0.002(3) 0.009(3) -0.002(2)
Ce1 0.00733(13) 0.01056(13) 0.00871(14) 0.00045(13) 0.0000(3) 0.0002(2)

loop_
_atom_type_symbol
_atom_type_description
_atom_type_scat_dispersion_real
_atom_type_scat_dispersion_imag
_atom_type_scat_source
C C 0.0033 0.0016 'International Tables Vol C Tables 4.2.6.8 and 6.1.1.4'
H H 0.0000 0.0000 'International Tables Vol C Tables 4.2.6.8 and 6.1.1.4'
N N 0.0061 0.0033 'International Tables Vol C Tables 4.2.6.8 and 6.1.1.4'
O O 0.0106 0.0060 'International Tables Vol C Tables 4.2.6.8 and 6.1.1.4'
Ce Ce -0.2486 2.6331 'International Tables Vol C Tables 4.2.6.8 and 6.1.1.4'

loop_
_geom_angle_atom_site_label_1
_geom_angle_atom_site_label_2
_geom_angle_atom_site_label_3
_geom_angle
_geom_angle_site_symmetry_1
_geom_angle_site_symmetry_3
C4 O3 Ce1 100.0(4) . 2_463
C4 O3 Ce1 123.1(4) . .
Ce1 O3 Ce1 112.98(15) . 2_463
C2 O1 Ce1 116.3(4) . .
C2 O1 Ce1 111.3(4) . 2_563
Ce1 O1 Ce1 118.71(14) 2_563 .
C6 O5 Ce1 142.0(4) . 1_545
C1 N1 C9 112.6(5) . .
C1 N1 Ce1 104.1(3) . .
C3 N1 C1 110.0(4) . .
C3 N1 C9 112.2(4) . .
C3 N1 Ce1 109.4(3) . .
C9 N1 Ce1 108.2(3) . .
C8 O7 Ce1 137.9(4) . 4_543
C8 O8 Ce1 138.3(4) . 3
C4 O4 Ce1 87.7(3) . 2_463
C5 N2 C11 111.2(4) . .
C7 N2 C11 110.9(4) . .
C7 N2 C5 113.6(4) . .
C10 C11 N2 112.7(5) . .
C11 C10 C9 110.3(4) . .
N1 C1 C2 112.3(5) . .
O7 C8 C7 116.7(5) . .
O8 C8 O7 126.8(5) . .
O8 C8 C7 116.5(5) . .
O3 C4 C3 117.5(5) . .
O3 C4 Ce1 55.8(3) . 2_463
O4 C4 O3 122.3(6) . .
O4 C4 C3 120.1(5) . .
O4 C4 Ce1 68.6(3) . 2_463
C3 C4 Ce1 161.2(4) . 2_463
N1 C3 C4 110.8(4) . .
N1 C9 C10 114.5(5) . .
N2 C5 C6 113.8(5) . .
O1 C2 C1 115.7(5) . .
O2 C2 O1 122.7(6) . .
O2 C2 C1 121.5(5) . .
N2 C7 C8 110.2(4) . .
O5 C6 C5 113.4(5) . .
O6 C6 O5 127.1(5) . .
O6 C6 C5 119.5(5) . .
O3 Ce1 O3 145.07(6) . 2_563
O3 Ce1 N1 58.78(16) . .
O3 Ce1 N1 119.95(18) 2_563 .
O3 Ce1 O4 47.36(12) 2_563 2_563
O3 Ce1 O4 122.03(13) . 2_563
O3 Ce1 C4 24.19(13) 2_563 2_563
O3 Ce1 C4 134.29(14) . 2_563
O1 Ce1 O3 62.88(15) . 2_563
O1 Ce1 O3 64.29(15) 2_463 .
O1 Ce1 O3 98.14(13) . .
O1 Ce1 O3 113.66(11) 2_463 2_563
O1 Ce1 O1 145.08(3) 2_463 .
O1 Ce1 N1 58.71(17) . .
O1 Ce1 N1 121.56(17) 2_463 .
O1 Ce1 O7 77.28(15) 2_463 4_453
O1 Ce1 O8 75.15(19) 2_463 3_554
O1 Ce1 O4 104.80(13) . 2_563
O1 Ce1 O4 66.73(13) 2_463 2_563
O1 Ce1 C4 82.32(14) . 2_563
O1 Ce1 C4 89.48(15) 2_463 2_563
O5 Ce1 O3 137.40(13) 1_565 .
O5 Ce1 O3 75.01(13) 1_565 2_563
O5 Ce1 O1 90.49(16) 1_565 .
O5 Ce1 O1 123.25(15) 1_565 2_463
O5 Ce1 N1 92.44(13) 1_565 .
O5 Ce1 O7 71.18(14) 1_565 4_453
O5 Ce1 O8 149.31(15) 1_565 3_554
O5 Ce1 O4 95.24(13) 1_565 2_563
O5 Ce1 C4 88.10(14) 1_565 2_563
N1 Ce1 O4 161.92(14) . 2_563
N1 Ce1 C4 141.02(18) . 2_563
O7 Ce1 O3 144.39(13) 4_453 2_563
O7 Ce1 O3 70.54(13) 4_453 .
O7 Ce1 O1 127.37(14) 4_453 .
O7 Ce1 N1 72.87(15) 4_453 .
O7 Ce1 O8 139.51(15) 4_453 3_554
O7 Ce1 O4 125.15(12) 4_453 2_563
O7 Ce1 C4 142.36(14) 4_453 2_563
O8 Ce1 O3 70.99(15) 3_554 .
O8 Ce1 O3 74.89(15) 3_554 2_563
O8 Ce1 O1 70.47(18) 3_554 .
O8 Ce1 N1 97.37(12) 3_554 .
O8 Ce1 O4 68.17(12) 3_554 2_563
O8 Ce1 C4 66.20(15) 3_554 2_563
O4 Ce1 C4 23.69(13) 2_563 2_563

loop_
_geom_bond_atom_site_label_1
_geom_bond_atom_site_label_2
_geom_bond_distance
_geom_bond_site_symmetry_2
O3 C4 1.279(6) .
O3 Ce1 2.582(5) 2_463
O3 Ce1 2.546(5) .
O1 C2 1.299(7) .
O1 Ce1 2.517(5) .
O1 Ce1 2.452(5) 2_563
O5 C6 1.265(7) .
O5 Ce1 2.432(4) 1_545
N1 C1 1.475(7) .
N1 C3 1.474(8) .
N1 C9 1.485(7) .
N1 Ce1 2.825(3) .
O7 C8 1.269(7) .
O7 Ce1 2.507(4) 4_543
O6 C6 1.238(7) .
O8 C8 1.258(7) .
O8 Ce1 2.514(4) 3
O2 C2 1.237(7) .
O4 C4 1.236(7) .
O4 Ce1 2.863(4) 2_463
N2 C11 1.513(6) .
N2 C5 1.497(6) .
N2 C7 1.497(7) .
C11 C10 1.507(8) .
C10 C9 1.526(7) .
C1 C2 1.503(8) .
C8 C7 1.513(7) .
C4 C3 1.518(8) .
C4 Ce1 3.073(6) 2_463
C5 C6 1.523(7) .
Ce1 O3 2.582(5) 2_563
Ce1 O1 2.452(5) 2_463
Ce1 O5 2.432(4) 1_565
Ce1 O7 2.507(4) 4_453
Ce1 O8 2.514(4) 3_554
Ce1 O4 2.863(4) 2_563
Ce1 C4 3.073(6) 2_563
